data_7039633
loop_
_publ_author_name
'Lam, Jolie'
'G\"unther, Benjamin A R'
'Farrell, Jeffrey M.'
'Eisenberger, Patrick'
'Bestvater, Brian P.'
'Newman, Paul D.'
'Melen, Rebecca L.'
'Crudden, Cathleen M.'
'Stephan, Douglas W.'

_publ_section_title
;
 Chiral carbene-borane adducts: precursors for borenium catalysts for
 asymmetric FLP hydrogenations.
;
_journal_issue 39
_journal_name_full 'Dalton transactions (Cambridge, England : 2003)'
_journal_page_first 15303
_journal_paper_doi 10.1039/c6dt02202b
_journal_volume 45
_journal_year 2016
_chemical_absolute_configuration unk
_chemical_formula_moiety 'C23 H21 B F10 N2'
_chemical_formula_sum 'C23 H21 B F10 N2'
_chemical_formula_weight 526.24
_space_group_crystal_system orthorhombic
_space_group_IT_number 19
_space_group_name_Hall 'P 2ac 2ab'
_space_group_name_H-M_alt 'P 21 21 21'
_symmetry_Int_Tables_number 19
_symmetry_space_group_name_Hall 'P 2ac 2ab'
_symmetry_space_group_name_H-M 'P 21 21 21'
_atom_sites_solution_primary iterative
_audit_creation_date 2016-04-28
_audit_creation_method
;
Olex2 1.2
(compiled 2016.02.19 svn.r3266 for OlexSys, GUI svn.r5155)
;
_audit_update_record
;
2016-05-26 deposited with the CCDC.
2016-06-23 downloaded from the CCDC.
;
_cell_angle_alpha 90
_cell_angle_beta 90
_cell_angle_gamma 90
_cell_formula_units_Z 4
_cell_length_a 11.8584(10)
_cell_length_b 11.9181(10)
_cell_length_c 16.5677(14)
_cell_measurement_reflns_used 9831
_cell_measurement_temperature 150
_cell_measurement_theta_max 27.20
_cell_measurement_theta_min 2.46
_cell_volume 2341.5(3)
_computing_cell_refinement 'SAINT v8.34A (Bruker, 2013)'
_computing_data_reduction 'SAINT v8.34A (Bruker, 2013)'
_computing_molecular_graphics 'Olex2 (Dolomanov et al., 2009)'
_computing_publication_material 'Olex2 (Dolomanov et al., 2009)'
_computing_structure_refinement 'olex2.refine (Bourhis et al., 2015)'
_computing_structure_solution 'olex2.solve (Bourhis et al., 2015)'
_diffrn_ambient_temperature 150.02
_diffrn_measured_fraction_theta_full 1.0000
_diffrn_measured_fraction_theta_max 0.9974
_diffrn_measurement_device_type 'Bruker APEX-II CCD'
_diffrn_measurement_method '\f and \w scans'
_diffrn_radiation_type 'Mo K\a'
_diffrn_radiation_wavelength 0.71073
_diffrn_reflns_av_R_equivalents 0.0309
_diffrn_reflns_av_unetI/netI 0.0169
_diffrn_reflns_limit_h_max 15
_diffrn_reflns_limit_h_min -15
_diffrn_reflns_limit_k_max 15
_diffrn_reflns_limit_k_min -15
_diffrn_reflns_limit_l_max 21
_diffrn_reflns_limit_l_min -21
_diffrn_reflns_number 39383
_diffrn_reflns_theta_full 26.0000
_diffrn_reflns_theta_max 27.50
_diffrn_reflns_theta_min 2.10
_diffrn_standards_number 0
_exptl_absorpt_coefficient_mu 0.143
_exptl_absorpt_correction_T_max 0.7456
_exptl_absorpt_correction_T_min 0.7013
_exptl_absorpt_correction_type multi-scan
_exptl_absorpt_process_details
;
SADABS-2014/5 (Bruker,2014/5) was used for absorption correction.
wR2(int) was 0.0778 before and 0.0413 after correction.
The Ratio of minimum to maximum transmission is 0.9406.
The \l/2 correction factor is 0.00150.
;
_exptl_crystal_colour colourless
_exptl_crystal_density_diffrn 1.4926
_exptl_crystal_description triangular
_exptl_crystal_F_000 1072.9402
_exptl_crystal_size_max 0.7
_exptl_crystal_size_mid 0.6
_exptl_crystal_size_min 0.4
_refine_diff_density_max 0.2186
_refine_diff_density_min -0.1583
_refine_diff_density_rms 0.0352
_refine_ls_abs_structure_details 'Flack, H. D. (1983). Acta Cryst. A39, 876-881.'
_refine_ls_abs_structure_Flack -0.0(3)
_refine_ls_d_res_high 0.7696
_refine_ls_d_res_low 9.6749
_refine_ls_goodness_of_fit_ref 1.0421
_refine_ls_hydrogen_treatment mixed
_refine_ls_matrix_type full
_refine_ls_number_constraints 30
_refine_ls_number_parameters 329
_refine_ls_number_reflns 5384
_refine_ls_number_restraints 0
_refine_ls_restrained_S_all 1.0421
_refine_ls_R_factor_all 0.0317
_refine_ls_R_factor_gt 0.0284
_refine_ls_shift/su_max 0.0000
_refine_ls_shift/su_mean 0.0000
_refine_ls_structure_factor_coef Fsqd
_refine_ls_weighting_details 'w=1/[\s^2^(Fo^2^)+(0.0448P)^2^+0.3272P] where P=(Fo^2^+2Fc^2^)/3'
_refine_ls_weighting_scheme calc
_refine_ls_wR_factor_gt 0.0756
_refine_ls_wR_factor_ref 0.0781
_reflns_Friedel_coverage 0.996
_reflns_limit_h_max 15
_reflns_limit_h_min -15
_reflns_limit_k_max 15
_reflns_limit_k_min -15
_reflns_limit_l_max 21
_reflns_limit_l_min -21
_reflns_number_gt 4991
_reflns_number_total 5384
_reflns_threshold_expression I>=2u(I)
_cod_data_source_file c6dt02202b2.cif
_cod_data_source_block BG004_0m
_cod_depositor_comments 'Adding full bibliography for 7039626--7039633.cif.'
_cod_original_sg_symbol_Hall ' P 2ac 2ab'
_cod_database_code 7039633
_olex2_refinement_description
;
1. Fixed Uiso
 At 1.2 times of:
  All B(H) groups, All C(H) groups, All C(H,H) groups
 At 1.5 times of:
  All C(H,H,H) groups
2.a Ternary CH refined with riding coordinates:
 C16(H16), B1(H1)
2.b Secondary CH2 refined with riding coordinates:
 C1aa(H1aa,H1ab), C0aa(H0aa,H0ab)
2.c Idealised Me refined as rotating group:
 C18(H18a,H18b,H18c), C17(H17a,H17b,H17c), C19(H19a,H19b,H19c), C20(H20a,H20b,
 H20c), C21(H21a,H21b,H21c)
;
_olex2_submission_special_instructions 'No special instructions were received'

loop_
_space_group_symop_id
_space_group_symop_operation_xyz
1 x,y,z
2 x+1/2,-y+1/2,-z
3 -x,y+1/2,-z+1/2
4 -x+1/2,-y,z+1/2

loop_
_atom_site_label
_atom_site_type_symbol
_atom_site_fract_x
_atom_site_fract_y
_atom_site_fract_z
_atom_site_U_iso_or_equiv
_atom_site_adp_type
_atom_site_occupancy
_atom_site_refinement_flags_posn
F6 F 0.53841(8) 0.12485(7) 0.37899(5) 0.0364(2) Uani 1.000000 .
F10 F 0.61241(7) 0.36704(7) 0.59938(5) 0.03191(18) Uani 1.000000 .
F9 F 0.68979(8) 0.19446(9) 0.68352(5) 0.0450(2) Uani 1.000000 .
F5 F 0.55753(8) 0.60262(7) 0.39497(6) 0.0411(2) Uani 1.000000 .
F1 F 0.36964(7) 0.34801(7) 0.56857(5) 0.0365(2) Uani 1.000000 .
F7 F 0.61602(9) -0.04766(7) 0.46485(7) 0.0509(3) Uani 1.000000 .
F2 F 0.29316(9) 0.51979(10) 0.65564(6) 0.0543(3) Uani 1.000000 .
F4 F 0.47071(10) 0.77278(8) 0.47806(7) 0.0572(3) Uani 1.000000 .
F3 F 0.33940(11) 0.73549(10) 0.61019(8) 0.0651(3) Uani 1.000000 .
F8 F 0.69586(9) -0.01599(9) 0.61767(7) 0.0552(3) Uani 1.000000 .
N2 N 0.55133(9) 0.39584(9) 0.27714(6) 0.0237(2) Uani 1.000000 .
N1 N 0.70715(9) 0.39314(10) 0.35815(6) 0.0240(2) Uani 1.000000 .
C2 C 0.39937(11) 0.45242(12) 0.54473(8) 0.0281(3) Uani 1.000000 .
C10 C 0.65688(12) 0.07185(13) 0.57466(10) 0.0350(3) Uani 1.000000 .
C13 C 0.59435(10) 0.38554(10) 0.35052(7) 0.0204(2) Uani 1.000000 .
C16 C 0.62428(11) 0.41866(12) 0.20633(8) 0.0269(3) Uani 1.000000 .
C7 C 0.57123(10) 0.25596(10) 0.48397(7) 0.0209(2) Uani 1.000000 .
C1 C 0.46975(10) 0.46513(11) 0.47798(8) 0.0230(2) Uani 1.000000 .
C4 C 0.38110(14) 0.64844(14) 0.56784(10) 0.0406(3) Uani 1.000000 .
C14 C 0.78396(11) 0.41043(13) 0.28640(8) 0.0287(3) Uani 1.000000 .
C8 C 0.57603(11) 0.14672(12) 0.45470(8) 0.0261(3) Uani 1.000000 .
C12 C 0.61235(10) 0.26569(11) 0.56202(8) 0.0238(2) Uani 1.000000 .
C9 C 0.61627(12) 0.05565(12) 0.49742(10) 0.0330(3) Uani 1.000000 .
C6 C 0.49089(12) 0.57642(12) 0.45879(9) 0.0291(3) Uani 1.000000 .
C11 C 0.65460(11) 0.17755(13) 0.60729(9) 0.0305(3) Uani 1.000000 .
C15 C 0.73044(12) 0.34677(13) 0.21470(8) 0.0306(3) Uani 1.000000 .
C18 C 0.90319(12) 0.37247(18) 0.30670(11) 0.0468(5) Uani 1.000000 .
B1 B 0.51282(11) 0.35443(12) 0.42833(8) 0.0207(3) Uani 1.000000 .
C3 C 0.35742(13) 0.53985(14) 0.59028(9) 0.0369(3) Uani 1.000000 .
C17 C 0.75611(12) 0.42092(13) 0.43730(8) 0.0305(3) Uani 1.000000 .
C19 C 0.80201(16) 0.35665(16) 0.13708(10) 0.0447(4) Uani 1.000000 .
C5 C 0.44730(14) 0.66725(12) 0.50120(10) 0.0371(3) Uani 1.000000 .
C20 C 0.70725(16) 0.22175(14) 0.22944(10) 0.0436(4) Uani 1.000000 .
C21 C 0.42971(12) 0.39697(14) 0.26039(9) 0.0353(3) Uani 1.000000 .
C1aa C 0.66697(12) 0.54059(12) 0.20931(8) 0.0305(3) Uani 1.000000 .
C0aa C 0.77473(12) 0.53498(13) 0.26222(9) 0.0316(3) Uani 1.000000 .
H16 H 0.58397(11) 0.40267(12) 0.15457(8) 0.0323(3) Uiso 1.000000 R
H18a H 0.9338(5) 0.4200(8) 0.3497(6) 0.0702(7) Uiso 1.000000 GR
H18b H 0.9017(2) 0.2942(4) 0.3249(8) 0.0702(7) Uiso 1.000000 GR
H18c H 0.9509(3) 0.3788(12) 0.2586(3) 0.0702(7) Uiso 1.000000 GR
H1 H 0.44334(11) 0.31984(12) 0.40484(8) 0.0248(3) Uiso 1.000000 R
H17a H 0.69538(12) 0.4350(10) 0.47611(19) 0.0458(5) Uiso 1.000000 GR
H17b H 0.8024(8) 0.3581(4) 0.4562(3) 0.0458(5) Uiso 1.000000 GR
H17c H 0.8032(8) 0.4882(6) 0.43230(17) 0.0458(5) Uiso 1.000000 GR
H19a H 0.7570(4) 0.3328(11) 0.09054(14) 0.0671(6) Uiso 1.000000 GR
H19b H 0.8256(10) 0.4348(3) 0.1297(5) 0.0671(6) Uiso 1.000000 GR
H19c H 0.8688(6) 0.3086(9) 0.1418(4) 0.0671(6) Uiso 1.000000 GR
H20a H 0.6605(10) 0.21313(16) 0.2778(5) 0.0653(6) Uiso 1.000000 GR
H20b H 0.6675(10) 0.1902(3) 0.1828(4) 0.0653(6) Uiso 1.000000 GR
H20c H 0.77886(18) 0.1821(2) 0.2371(8) 0.0653(6) Uiso 1.000000 GR
H21a H 0.4050(2) 0.3214(3) 0.2452(7) 0.0529(5) Uiso 1.000000 GR
H21b H 0.38887(14) 0.4212(10) 0.3088(2) 0.0529(5) Uiso 1.000000 GR
H21c H 0.41407(17) 0.4491(8) 0.2160(5) 0.0529(5) Uiso 1.000000 GR
H1aa H 0.68488(12) 0.56834(12) 0.15447(8) 0.0365(3) Uiso 1.000000 R
H1ab H 0.60987(12) 0.59057(12) 0.23395(8) 0.0365(3) Uiso 1.000000 R
H0aa H 0.76714(12) 0.58331(13) 0.31051(9) 0.0379(4) Uiso 1.000000 R
H0ab H 0.84187(12) 0.55903(13) 0.23119(9) 0.0379(4) Uiso 1.000000 R

loop_
_atom_site_aniso_label
_atom_site_aniso_U_11
_atom_site_aniso_U_22
_atom_site_aniso_U_33
_atom_site_aniso_U_12
_atom_site_aniso_U_13
_atom_site_aniso_U_23
F6 0.0441(5) 0.0305(4) 0.0346(4) -0.0072(4) -0.0051(4) -0.0110(3)
F10 0.0379(4) 0.0341(4) 0.0237(4) 0.0019(4) -0.0082(3) -0.0062(3)
F9 0.0405(5) 0.0673(7) 0.0271(4) 0.0091(5) -0.0093(4) 0.0136(4)
F5 0.0523(5) 0.0276(4) 0.0433(5) -0.0049(4) 0.0143(5) 0.0059(4)
F1 0.0377(4) 0.0332(4) 0.0386(4) 0.0020(4) 0.0138(4) 0.0096(4)
F7 0.0550(6) 0.0184(4) 0.0792(7) -0.0017(4) 0.0066(6) -0.0023(4)
F2 0.0571(6) 0.0621(7) 0.0436(5) 0.0141(5) 0.0249(5) -0.0023(5)
F4 0.0730(7) 0.0219(5) 0.0767(8) -0.0013(5) 0.0078(6) -0.0018(5)
F3 0.0790(8) 0.0442(6) 0.0722(8) 0.0174(6) 0.0163(7) -0.0231(6)
F8 0.0513(6) 0.0427(6) 0.0715(7) 0.0132(5) -0.0002(5) 0.0317(5)
N2 0.0202(5) 0.0301(6) 0.0208(5) -0.0023(4) -0.0013(4) 0.0016(4)
N1 0.0203(5) 0.0311(6) 0.0205(5) -0.0028(4) -0.0017(4) 0.0058(4)
C2 0.0260(6) 0.0295(7) 0.0288(7) 0.0040(5) 0.0005(5) 0.0027(5)
C10 0.0261(6) 0.0331(7) 0.0457(8) 0.0051(6) 0.0052(6) 0.0201(7)
C13 0.0213(5) 0.0181(5) 0.0219(6) -0.0006(4) -0.0010(4) 0.0007(4)
C16 0.0274(6) 0.0373(7) 0.0160(5) -0.0028(5) -0.0010(5) 0.0031(5)
C7 0.0186(5) 0.0220(6) 0.0222(6) -0.0026(4) 0.0009(4) 0.0032(5)
C1 0.0218(5) 0.0246(6) 0.0227(6) 0.0008(5) -0.0030(5) 0.0018(5)
C4 0.0429(8) 0.0347(8) 0.0443(8) 0.0101(7) 0.0014(7) -0.0123(7)
C14 0.0206(6) 0.0402(8) 0.0252(6) 0.0004(5) 0.0024(5) 0.0106(6)
C8 0.0244(6) 0.0254(6) 0.0284(6) -0.0058(5) 0.0009(5) -0.0001(5)
C12 0.0210(5) 0.0265(6) 0.0240(6) -0.0003(5) 0.0008(5) -0.0003(5)
C9 0.0290(6) 0.0199(6) 0.0500(9) -0.0014(5) 0.0074(6) 0.0030(6)
C6 0.0303(6) 0.0266(7) 0.0304(7) -0.0003(5) -0.0002(5) 0.0017(5)
C11 0.0221(6) 0.0435(8) 0.0259(7) 0.0022(6) -0.0003(5) 0.0101(6)
C15 0.0320(7) 0.0340(8) 0.0259(6) 0.0025(6) 0.0076(5) 0.0021(6)
C18 0.0227(6) 0.0725(12) 0.0452(9) 0.0077(7) 0.0046(6) 0.0258(9)
B1 0.0202(6) 0.0221(6) 0.0197(6) -0.0015(5) -0.0024(5) 0.0012(5)
C3 0.0330(7) 0.0447(9) 0.0329(7) 0.0082(6) 0.0059(6) -0.0023(6)
C17 0.0263(6) 0.0397(8) 0.0256(7) -0.0106(6) -0.0080(5) 0.0072(6)
C19 0.0485(9) 0.0512(10) 0.0345(8) 0.0037(8) 0.0175(7) 0.0023(7)
C5 0.0424(8) 0.0224(7) 0.0466(9) -0.0001(6) -0.0047(7) -0.0017(6)
C20 0.0575(10) 0.0321(8) 0.0410(9) 0.0041(7) 0.0165(8) -0.0017(7)
C21 0.0219(6) 0.0548(10) 0.0291(7) -0.0032(6) -0.0074(5) 0.0115(6)
C1aa 0.0304(7) 0.0341(7) 0.0269(7) -0.0011(6) -0.0008(5) 0.0104(6)
C0aa 0.0310(7) 0.0364(8) 0.0273(7) -0.0078(6) -0.0027(5) 0.0094(6)

loop_
_atom_type_symbol
_atom_type_scat_dispersion_real
_atom_type_scat_dispersion_imag
_atom_type_scat_Cromer_Mann_a1
_atom_type_scat_Cromer_Mann_a2
_atom_type_scat_Cromer_Mann_a3
_atom_type_scat_Cromer_Mann_a4
_atom_type_scat_Cromer_Mann_b1
_atom_type_scat_Cromer_Mann_b2
_atom_type_scat_Cromer_Mann_b3
_atom_type_scat_Cromer_Mann_b4
_atom_type_scat_Cromer_Mann_c
_atom_type_scat_source
_atom_type_scat_dispersion_source
H 0.00000 0.00000 0.49300 0.32291 0.14019 0.04081 10.51090 26.12570 3.14236 57.79970 0.0030380000826 'International Tables Volume C Table 6.1.1.4 (pp. 500-502)' 'Henke, Gullikson and Davis, At. Data and Nucl. Data Tables, 1993, 54, 2'
C 0.00347 0.00161 2.31000 1.02000 1.58860 0.86500 20.84390 10.20750 0.56870 51.65120 0.215599998832 'International Tables Volume C Table 6.1.1.4 (pp. 500-502)' 'Henke, Gullikson and Davis, At. Data and Nucl. Data Tables, 1993, 54, 2'
B 0.00141 0.00067 2.05450 1.33260 1.09790 0.70680 23.21850 1.02100 60.34980 0.14030 -0.193200007081 'International Tables Volume C Table 6.1.1.4 (pp. 500-502)' 'Henke, Gullikson and Davis, At. Data and Nucl. Data Tables, 1993, 54, 2'
F 0.01794 0.01033 3.53920 2.64120 1.51700 1.02430 10.28250 4.29440 0.26150 26.14760 0.277599990368 'International Tables Volume C Table 6.1.1.4 (pp. 500-502)' 'Henke, Gullikson and Davis, At. Data and Nucl. Data Tables, 1993, 54, 2'
N 0.00653 0.00323 12.21260 3.13220 2.01250 1.16630 0.00570 9.89330 28.99750 0.58260 -11.5290002823 'International Tables Volume C Table 6.1.1.4 (pp. 500-502)' 'Henke, Gullikson and Davis, At. Data and Nucl. Data Tables, 1993, 54, 2'

loop_
_geom_angle_atom_site_label_1
_geom_angle_atom_site_label_2
_geom_angle_atom_site_label_3
_geom_angle
C16 N2 C13 121.24(10)
C21 N2 C13 123.55(11)
C21 N2 C16 114.94(10)
C14 N1 C13 122.26(10)
C17 N1 C13 119.39(11)
C17 N1 C14 115.61(10)
C1 C2 F1 119.20(12)
C3 C2 F1 116.19(12)
C3 C2 C1 124.61(13)
C9 C10 F8 120.05(15)
C11 C10 F8 120.79(15)
C11 C10 C9 119.14(13)
N1 C13 N2 117.56(11)
B1 C13 N2 120.75(10)
B1 C13 N1 121.51(10)
C15 C16 N2 107.81(10)
C1aa C16 N2 109.85(11)
C1aa C16 C15 104.79(11)
H16 C16 N2 111.38(6)
H16 C16 C15 111.38(7)
H16 C16 C1aa 111.38(7)
C12 C7 C8 112.90(11)
B1 C7 C8 119.32(11)
B1 C7 C12 127.65(11)
C6 C1 C2 113.21(12)
B1 C1 C2 119.88(11)
B1 C1 C6 126.83(11)
C3 C4 F3 120.61(15)
C5 C4 F3 120.21(15)
C5 C4 C3 119.19(14)
C15 C14 N1 106.86(10)
C18 C14 N1 110.21(11)
C18 C14 C15 113.91(13)
C0aa C14 N1 107.03(11)
C0aa C14 C15 104.11(11)
C0aa C14 C18 114.17(12)
C7 C8 F6 119.27(12)
C9 C8 F6 115.89(13)
C9 C8 C7 124.84(12)
C7 C12 F10 119.98(11)
C11 C12 F10 115.34(11)
C11 C12 C7 124.67(13)
C10 C9 F7 120.06(13)
C8 C9 F7 120.88(14)
C8 C9 C10 119.06(13)
C1 C6 F5 120.28(12)
C5 C6 F5 115.55(13)
C5 C6 C1 124.18(13)
C10 C11 F9 120.11(13)
C12 C11 F9 120.47(13)
C12 C11 C10 119.39(13)
C14 C15 C16 97.63(11)
C19 C15 C16 109.51(12)
C19 C15 C14 112.13(12)
C20 C15 C16 114.26(13)
C20 C15 C14 115.32(13)
C20 C15 C19 107.75(13)
H18a C18 C14 109.5
H18b C18 C14 109.5
H18b C18 H18a 109.5
H18c C18 C14 109.5
H18c C18 H18a 109.5
H18c C18 H18b 109.5
C7 B1 C13 110.53(9)
C1 B1 C13 113.18(10)
C1 B1 C7 115.14(10)
H1 B1 C13 105.71(6)
H1 B1 C7 105.71(6)
H1 B1 C1 105.71(6)
C2 C3 F2 120.68(14)
C4 C3 F2 120.02(14)
C4 C3 C2 119.29(14)
H17a C17 N1 109.5
H17b C17 N1 109.5
H17b C17 H17a 109.5
H17c C17 N1 109.5
H17c C17 H17a 109.5
H17c C17 H17b 109.5
H19a C19 C15 109.5
H19b C19 C15 109.5
H19b C19 H19a 109.5
H19c C19 C15 109.5
H19c C19 H19a 109.5
H19c C19 H19b 109.5
C4 C5 F4 120.02(14)
C6 C5 F4 120.51(14)
C6 C5 C4 119.46(14)
H20a C20 C15 109.5
H20b C20 C15 109.5
H20b C20 H20a 109.5
H20c C20 C15 109.5
H20c C20 H20a 109.5
H20c C20 H20b 109.5
H21a C21 N2 109.5
H21b C21 N2 109.5
H21b C21 H21a 109.5
H21c C21 N2 109.5
H21c C21 H21a 109.5
H21c C21 H21b 109.5
C0aa C1aa C16 104.38(11)
H1aa C1aa C16 110.88(7)
H1aa C1aa C0aa 110.88(7)
H1ab C1aa C16 110.88(7)
H1ab C1aa C0aa 110.88(8)
H1ab C1aa H1aa 108.9
C1aa C0aa C14 104.29(11)
H0aa C0aa C14 110.90(8)
H0aa C0aa C1aa 110.90(8)
H0ab C0aa C14 110.90(7)
H0ab C0aa C1aa 110.90(7)
H0ab C0aa H0aa 108.9

loop_
_geom_bond_atom_site_label_1
_geom_bond_atom_site_label_2
_geom_bond_distance
F6 C8 1.3565(16)
F10 C12 1.3573(15)
F9 C11 1.3453(17)
F5 C6 1.3566(17)
F1 C2 1.3523(16)
F7 C9 1.3443(17)
F2 C3 1.3455(17)
F4 C5 1.3438(18)
F3 C4 1.3465(17)
F8 C10 1.3480(16)
N2 C13 1.3240(16)
N2 C16 1.4828(16)
N2 C21 1.4687(17)
N1 C13 1.3467(16)
N1 C14 1.5117(16)
N1 C17 1.4717(16)
C2 C1 1.3938(18)
C2 C3 1.379(2)
C10 C9 1.381(2)
C10 C11 1.371(2)
C13 B1 1.6535(18)
C16 C15 1.529(2)
C16 C1aa 1.540(2)
C16 H16 1.0000
C7 C8 1.3905(18)
C7 C12 1.3869(17)
C7 B1 1.6452(18)
C1 C6 1.3867(19)
C1 B1 1.6366(19)
C4 C3 1.376(2)
C4 C5 1.373(2)
C14 C15 1.546(2)
C14 C18 1.5221(19)
C14 C0aa 1.541(2)
C8 C9 1.381(2)
C12 C11 1.3845(19)
C6 C5 1.390(2)
C15 C19 1.545(2)
C15 C20 1.535(2)
C18 H18a 0.9800
C18 H18b 0.9800
C18 H18c 0.9800
B1 H1 1.0000
C17 H17a 0.9800
C17 H17b 0.9800
C17 H17c 0.9800
C19 H19a 0.9800
C19 H19b 0.9800
C19 H19c 0.9800
C20 H20a 0.9800
C20 H20b 0.9800
C20 H20c 0.9800
C21 H21a 0.9800
C21 H21b 0.9800
C21 H21c 0.9800
C1aa C0aa 1.5511(19)
C1aa H1aa 0.9900
C1aa H1ab 0.9900
C0aa H0aa 0.9900
C0aa H0ab 0.9900
